data_4023205
loop_
_publ_author_name
'Benjamin W. Gung'
'Yan Zou'
'Zhigang Xu'
'Jay C. Amicangelo'
'Daniel G. Irwin'
'Shengqian Ma'
'Hong-Cai Zhou'

_publ_section_title
;
 Quantitative Study of Interactions between Oxygen Lone Pair
 and Aromatic Rings: Substituent Effect and the Importance
 of Closeness of Contact
;
_journal_name_full 'Journal of Organic Chemistry'
_journal_page_first 689
_journal_page_last 693
_journal_paper_doi 10.1021/jo702170j
_journal_volume 73
_journal_year 2008
_chemical_formula_moiety 'C36 H22 F5 I O4, C H2 Cl2'
_chemical_formula_sum 'C37 H24 Cl2 F5 I O4'
_chemical_formula_weight 825.36
_chemical_melting_point ?
_chemical_name_common 9-(C6F5CH2)-1-(MOM)-4-(4-IC6H4CO2)triptycene
_chemical_name_systematic
;
 ?
;
_space_group_IT_number 14
_symmetry_cell_setting monoclinic
_symmetry_space_group_name_Hall '-P 2yn'
_symmetry_space_group_name_H-M 'P 1 21/n 1'
_atom_sites_solution_hydrogens geom
_atom_sites_solution_primary direct
_atom_sites_solution_secondary difmap
_audit_creation_method SHELXL-97
_cell_angle_alpha 90.00
_cell_angle_beta 101.69(6)
_cell_angle_gamma 90.00
_cell_formula_units_Z 4
_cell_length_a 12.90(2)
_cell_length_b 13.45(3)
_cell_length_c 18.47(3)
_cell_measurement_temperature 293(2)
_cell_volume 3139(10)
_computing_cell_refinement 'Bruker SMART'
_computing_data_collection 'Bruker SMART'
_computing_data_reduction 'Bruker SMART'
_computing_molecular_graphics 'Bruker SHELXTL'
_computing_publication_material 'Bruker SHELXTL'
_computing_structure_refinement 'SHELXL-97 (Sheldrick, 1997)'
_computing_structure_solution 'SHELXS-97 (Sheldrick, 1990)'
_diffrn_ambient_temperature 293(2)
_diffrn_measured_fraction_theta_full 0.909
_diffrn_measured_fraction_theta_max 0.909
_diffrn_measurement_device_type 'CCD area detector'
_diffrn_measurement_method 'phi and omega scans'
_diffrn_radiation_monochromator graphite
_diffrn_radiation_source 'fine-focus sealed tube'
_diffrn_radiation_type MoK\a
_diffrn_radiation_wavelength 0.71073
_diffrn_reflns_av_R_equivalents 0.1831
_diffrn_reflns_av_sigmaI/netI 0.1155
_diffrn_reflns_limit_h_max 12
_diffrn_reflns_limit_h_min -13
_diffrn_reflns_limit_k_max 6
_diffrn_reflns_limit_k_min -13
_diffrn_reflns_limit_l_max 18
_diffrn_reflns_limit_l_min -9
_diffrn_reflns_number 5164
_diffrn_reflns_theta_full 21.47
_diffrn_reflns_theta_max 21.47
_diffrn_reflns_theta_min 1.77
_diffrn_standards_decay_% 0
_exptl_absorpt_coefficient_mu 1.264
_exptl_absorpt_correction_type none
_exptl_crystal_colour colorless
_exptl_crystal_density_diffrn 1.747
_exptl_crystal_density_meas ?
_exptl_crystal_density_method .
_exptl_crystal_description block
_exptl_crystal_F_000 1640
_exptl_crystal_size_max 0.23
_exptl_crystal_size_mid 0.17
_exptl_crystal_size_min 0.14
_refine_diff_density_max 0.831
_refine_diff_density_min -1.128
_refine_diff_density_rms 0.219
_refine_ls_extinction_method none
_refine_ls_goodness_of_fit_ref 1.337
_refine_ls_hydrogen_treatment mixed
_refine_ls_matrix_type full
_refine_ls_number_parameters 442
_refine_ls_number_reflns 3263
_refine_ls_number_restraints 0
_refine_ls_restrained_S_all 1.337
_refine_ls_R_factor_all 0.1326
_refine_ls_R_factor_gt 0.0966
_refine_ls_shift/su_max 0.002
_refine_ls_shift/su_mean 0.000
_refine_ls_structure_factor_coef Fsqd
_refine_ls_weighting_details 'calc w=1/[\s^2^(Fo^2^)+(0.2000P)^2^+0.0000P] where P=(Fo^2^+2Fc^2^)/3'
_refine_ls_weighting_scheme calc
_refine_ls_wR_factor_gt 0.2677
_refine_ls_wR_factor_ref 0.3468
_reflns_number_gt 2180
_reflns_number_total 3263
_reflns_threshold_expression >2sigma(I)
_cod_data_source_file jo702170j-File001.cif
_cod_data_source_block xamd740
_cod_depositor_comments
;
The following automatic conversions were performed:
'_symmetry_cell_setting' value 'Monoclinic' changed to 'monoclinic'
according to '/home/saulius/struct/CIF-dictionaries/cif_core.dic'
dictionary named 'cif_core.dic' version 2.4.1 from 2010-06-29.

Automatic conversion script
Id: cif_fix_enum 1527 2010-12-29 10:47:43Z saulius 

The following automatic conversions were performed:

'_chemical_melting_point' value 'not measured' was changed to '?' -
the value is undefined or not given.

Automatic conversion script
Id: cif_fix_values 1646 2011-03-28 12:23:43Z adriana 
;
_cod_original_sg_symbol_H-M 'P 21/n'
_cod_database_code 4023205

loop_
_symmetry_equiv_pos_as_xyz
'x, y, z'
'-x+1/2, y+1/2, -z+1/2'
'-x, -y, -z'
'x-1/2, -y-1/2, z-1/2'

loop_
_atom_site_label
_atom_site_type_symbol
_atom_site_fract_x
_atom_site_fract_y
_atom_site_fract_z
_atom_site_U_iso_or_equiv
_atom_site_adp_type
_atom_site_occupancy
_atom_site_symmetry_multiplicity
_atom_site_calc_flag
_atom_site_refinement_flags
_atom_site_disorder_assembly
_atom_site_disorder_group
O4 O 0.8507(10) -0.0185(10) 0.5777(6) 0.086(4) Uani 1 1 d . . .
C36 C 0.6931(15) 0.0519(10) 0.3333(8) 0.069(5) Uani 1 1 d . . .
H36 H 0.6322 0.0707 0.2999 0.083 Uiso 1 1 calc R . .
C33 C 0.8634(13) -0.0061(12) 0.4299(9) 0.065(4) Uani 1 1 d . . .
H33 H 0.9217 -0.0296 0.4637 0.078 Uiso 1 1 calc R . .
C32 C 0.7752(12) 0.0175(10) 0.4550(7) 0.049(4) Uani 1 1 d . . .
C34 C 0.8718(11) 0.0026(11) 0.3562(8) 0.055(4) Uani 1 1 d . . .
H34 H 0.9347 -0.0114 0.3410 0.066 Uiso 1 1 calc R . .
C35 C 0.7843(12) 0.0324(11) 0.3076(10) 0.066(5) Uani 1 1 d . . .
C37 C 1.0159(11) 0.2081(10) 0.8297(8) 0.056(4) Uani 1 1 d . . .
H37 H 1.0713 0.2082 0.8707 0.067 Uiso 1 1 calc R . .
Cl2 Cl 0.8718(4) 0.1295(4) 1.0341(2) 0.0928(16) Uani 1 1 d . . .
Cl1 Cl 0.9569(6) 0.3209(4) 1.0360(3) 0.121(2) Uani 1 1 d . . .
C39 C 0.9095(14) 0.2324(14) 1.0850(9) 0.083(5) Uani 1 1 d . . .
H39A H 0.8493 0.2587 1.1030 0.100 Uiso 1 1 calc R . .
H39B H 0.9636 0.2146 1.1276 0.100 Uiso 1 1 calc R . .
C41 C 0.6261(14) -0.0155(13) 0.9757(9) 0.074(5) Uani 1 1 d . . .
H41A H 0.6069 0.0024 1.0215 0.110 Uiso 1 1 calc R . .
H41B H 0.6756 0.0321 0.9640 0.110 Uiso 1 1 calc R . .
H41C H 0.6580 -0.0803 0.9802 0.110 Uiso 1 1 calc R . .
I1 I 0.78648(11) 0.04752(9) 0.19961(6) 0.0814(8) Uani 1 1 d . . .
O2 O 0.6099(8) 0.0367(6) 0.8291(5) 0.051(2) Uani 1 1 d . . .
F1 F 0.4870(5) 0.1974(5) 0.7472(4) 0.0457(18) Uani 1 1 d . . .
C28 C 0.6903(11) 0.0445(10) 0.4038(10) 0.060(5) Uani 1 1 d . . .
H28 H 0.6273 0.0584 0.4188 0.072 Uiso 1 1 calc R . .
O3 O 0.6880(8) 0.0388(6) 0.5503(5) 0.049(3) Uani 1 1 d . . .
F5 F 0.6514(7) 0.2633(7) 0.9869(4) 0.071(2) Uani 1 1 d . . .
C12 C 0.6779(9) 0.0351(8) 0.6213(5) 0.026(3) Uani 1 1 d . . .
C18 C 0.5788(11) 0.2290(9) 0.8666(7) 0.043(4) Uani 1 1 d . . .
C1 C 0.6761(10) 0.3624(9) 0.6080(8) 0.048(3) Uani 1 1 d . . .
H1 H 0.6952 0.3579 0.5622 0.058 Uiso 1 1 calc R . .
C10 C 0.7048(8) 0.1136(8) 0.6663(6) 0.033(3) Uani 1 1 d . . .
C14 C 0.6022(10) -0.0436(8) 0.7158(7) 0.039(3) Uani 1 1 d . . .
H14 H 0.5714 -0.0993 0.7325 0.047 Uiso 1 1 calc R . .
C40 C 0.5543(12) -0.0398(9) 0.8505(8) 0.050(4) Uani 1 1 d . . .
H40A H 0.5942 -0.1012 0.8522 0.060 Uiso 1 1 calc R . .
H40B H 0.4875 -0.0481 0.8159 0.060 Uiso 1 1 calc R . .
C6 C 0.6774(10) 0.2965(8) 0.7274(7) 0.042(3) Uani 1 1 d . . .
C5 C 0.7003(9) 0.2872(8) 0.6607(7) 0.044(4) Uani 1 1 d . . .
F3 F 0.2925(9) 0.2398(8) 0.9289(6) 0.094(3) Uani 1 1 d . . .
C8 C 0.7152(10) 0.2090(8) 0.7772(6) 0.035(3) Uani 1 1 d . . .
C17 C 0.6888(9) 0.2214(8) 0.8539(7) 0.038(3) Uani 1 1 d . . .
H17A H 0.7215 0.1658 0.8834 0.046 Uiso 1 1 calc R . .
H17B H 0.7256 0.2807 0.8753 0.046 Uiso 1 1 calc R . .
C15 C 0.6290(10) 0.0341(9) 0.7590(7) 0.044(3) Uani 1 1 d . . .
O5 O 0.5368(8) -0.0167(8) 0.9201(6) 0.071(3) Uani 1 1 d . . .
C27 C 0.7742(12) 0.0108(10) 0.5324(8) 0.051(4) Uani 1 1 d . . .
C31 C 1.0382(11) 0.2056(10) 0.7650(8) 0.048(3) Uani 1 1 d . . .
H31 H 1.1084 0.2073 0.7598 0.058 Uiso 1 1 calc R . .
F4 F 0.4655(11) 0.2734(9) 1.0250(6) 0.112(4) Uani 1 1 d . . .
C25 C 0.8569(9) 0.2020(9) 0.7102(6) 0.034(3) Uani 1 1 d . . .
C29 C 0.9086(10) 0.2107(9) 0.8418(8) 0.048(4) Uani 1 1 d . . .
H29 H 0.8927 0.2135 0.8886 0.057 Uiso 1 1 calc R . .
C4 C 0.6261(9) 0.3779(9) 0.7473(8) 0.046(3) Uani 1 1 d . . .
H4 H 0.6075 0.3833 0.7933 0.055 Uiso 1 1 calc R . .
C19 C 0.5701(13) 0.2489(10) 0.9344(9) 0.059(4) Uani 1 1 d . . .
F2 F 0.3041(7) 0.2043(7) 0.7868(6) 0.095(3) Uani 1 1 d . . .
C2 C 0.6244(11) 0.4405(11) 0.6263(7) 0.049(4) Uani 1 1 d . . .
H2 H 0.6017 0.4892 0.5909 0.059 Uiso 1 1 calc R . .
C21 C 0.3936(11) 0.2202(10) 0.8364(8) 0.049(4) Uani 1 1 d . . .
C7 C 0.7639(10) 0.1979(10) 0.6497(7) 0.050(4) Uani 1 1 d . . .
H7 H 0.7816 0.1948 0.6006 0.061 Uiso 1 1 calc R . .
C9 C 0.6753(8) 0.1148(8) 0.7358(6) 0.027(3) Uani 1 1 d . . .
C30 C 0.9582(11) 0.2005(9) 0.7036(7) 0.045(3) Uani 1 1 d . . .
H30 H 0.9745 0.1960 0.6570 0.054 Uiso 1 1 calc R . .
C20 C 0.4855(10) 0.2147(8) 0.8177(9) 0.047(4) Uani 1 1 d . . .
C13 C 0.6206(10) -0.0399(9) 0.6464(8) 0.050(4) Uani 1 1 d . . .
H13 H 0.5933 -0.0905 0.6137 0.060 Uiso 1 1 calc R . .
C24 C 0.8331(10) 0.2089(9) 0.7788(8) 0.051(4) Uani 1 1 d . . .
C23 C 0.4707(15) 0.2534(12) 0.9600(8) 0.063(4) Uani 1 1 d . . .
C3 C 0.6038(11) 0.4518(9) 0.6941(11) 0.064(5) Uani 1 1 d . . .
H3 H 0.5736 0.5109 0.7058 0.077 Uiso 1 1 calc R . .
C22 C 0.3835(14) 0.2392(11) 0.9067(11) 0.071(5) Uani 1 1 d . . .

loop_
_atom_site_aniso_label
_atom_site_aniso_U_11
_atom_site_aniso_U_22
_atom_site_aniso_U_33
_atom_site_aniso_U_23
_atom_site_aniso_U_13
_atom_site_aniso_U_12
O4 0.096(9) 0.117(10) 0.037(6) 0.013(6) -0.008(6) 0.044(8)
C36 0.097(14) 0.073(11) 0.022(9) 0.001(7) -0.025(8) 0.017(9)
C33 0.057(10) 0.070(11) 0.059(11) 0.009(8) -0.011(9) 0.010(8)
C32 0.060(10) 0.051(8) 0.031(8) -0.013(6) -0.005(7) 0.011(7)
C34 0.051(9) 0.069(10) 0.051(10) 0.001(8) 0.025(8) 0.002(8)
C35 0.043(9) 0.055(9) 0.093(13) 0.001(8) -0.001(9) 0.008(7)
C37 0.040(9) 0.056(9) 0.059(11) 0.013(7) -0.020(8) -0.008(6)
Cl2 0.103(3) 0.098(3) 0.061(3) 0.004(2) -0.020(2) -0.019(3)
Cl1 0.163(5) 0.086(4) 0.093(4) 0.018(3) -0.024(4) -0.029(3)
C39 0.073(11) 0.108(14) 0.065(11) 0.001(10) 0.008(9) 0.012(10)
C41 0.081(12) 0.076(11) 0.062(11) 0.015(9) 0.011(10) -0.006(9)
I1 0.1135(13) 0.0833(11) 0.0485(10) 0.0079(5) 0.0189(7) 0.0053(6)
O2 0.063(6) 0.049(5) 0.039(6) 0.003(4) 0.004(5) -0.013(5)
F1 0.047(4) 0.056(4) 0.034(4) -0.006(3) 0.009(3) -0.003(3)
C28 0.035(8) 0.055(9) 0.082(13) -0.010(7) -0.007(8) 0.023(6)
O3 0.056(6) 0.035(5) 0.051(7) -0.009(4) -0.004(5) 0.020(4)
F5 0.083(6) 0.093(7) 0.033(4) -0.008(4) 0.005(5) -0.001(5)
C12 0.033(6) 0.046(8) 0.005(6) -0.005(5) 0.020(5) 0.007(6)
C18 0.067(11) 0.033(7) 0.023(7) -0.008(5) -0.008(7) 0.008(6)
C1 0.050(8) 0.035(7) 0.053(8) 0.006(7) -0.004(7) 0.005(7)
C10 0.026(6) 0.026(7) 0.047(8) 0.002(6) 0.003(6) -0.010(5)
C14 0.046(8) 0.022(7) 0.042(9) -0.009(6) -0.008(7) 0.001(5)
C40 0.055(9) 0.042(8) 0.062(10) -0.020(7) 0.036(8) -0.014(6)
C6 0.051(8) 0.027(7) 0.039(8) 0.001(6) -0.012(7) -0.001(6)
C5 0.042(7) 0.028(7) 0.049(9) 0.005(6) -0.021(7) -0.011(6)
F3 0.090(7) 0.097(8) 0.112(8) 0.006(6) 0.059(7) 0.012(6)
C8 0.052(8) 0.035(7) 0.016(6) -0.002(5) 0.003(6) 0.000(6)
C17 0.027(7) 0.022(6) 0.059(8) -0.008(6) -0.005(6) 0.000(5)
C15 0.037(7) 0.054(9) 0.036(8) 0.006(7) 0.001(6) 0.002(6)
O5 0.070(7) 0.070(7) 0.068(7) -0.001(6) 0.005(6) -0.009(6)
C27 0.061(10) 0.033(7) 0.052(10) -0.005(7) -0.009(9) 0.006(7)
C31 0.041(8) 0.068(9) 0.036(8) 0.008(7) 0.006(7) 0.005(7)
F4 0.155(11) 0.124(10) 0.062(7) -0.010(6) 0.034(7) 0.018(8)
C25 0.029(8) 0.055(8) 0.027(7) -0.012(6) 0.026(6) -0.004(6)
C29 0.050(9) 0.034(7) 0.050(8) 0.001(6) -0.010(7) -0.006(6)
C4 0.037(7) 0.032(7) 0.061(9) -0.004(7) -0.010(6) 0.000(6)
C19 0.068(11) 0.048(9) 0.054(11) 0.007(7) -0.002(9) -0.005(7)
F2 0.055(5) 0.072(6) 0.145(10) 0.002(6) -0.014(6) 0.000(5)
C2 0.049(9) 0.079(11) 0.017(7) 0.012(6) 0.000(6) 0.006(7)
C21 0.041(10) 0.043(8) 0.060(10) 0.008(7) 0.007(8) 0.004(6)
C7 0.052(8) 0.056(9) 0.035(7) -0.003(6) -0.009(7) 0.009(7)
C9 0.029(6) 0.030(7) 0.026(6) 0.006(5) 0.010(5) -0.007(5)
C30 0.051(9) 0.049(8) 0.038(8) 0.010(6) 0.012(7) -0.006(6)
C20 0.032(8) 0.018(6) 0.091(13) -0.001(6) 0.014(8) 0.003(5)
C13 0.035(7) 0.045(8) 0.058(10) -0.008(7) -0.020(7) 0.004(6)
C24 0.035(8) 0.024(7) 0.080(11) -0.007(6) -0.020(8) 0.003(5)
C23 0.079(13) 0.081(11) 0.038(10) -0.002(8) 0.030(9) -0.001(9)
C3 0.039(8) 0.026(8) 0.112(16) 0.004(8) -0.018(9) -0.007(6)
C22 0.071(12) 0.066(10) 0.106(16) 0.015(9) 0.094(13) 0.014(8)

loop_
_atom_type_symbol
_atom_type_description
_atom_type_scat_dispersion_real
_atom_type_scat_dispersion_imag
_atom_type_scat_source
C C 0.0033 0.0016 'International Tables Vol C Tables 4.2.6.8 and 6.1.1.4'
H H 0.0000 0.0000 'International Tables Vol C Tables 4.2.6.8 and 6.1.1.4'
O O 0.0106 0.0060 'International Tables Vol C Tables 4.2.6.8 and 6.1.1.4'
F F 0.0171 0.0103 'International Tables Vol C Tables 4.2.6.8 and 6.1.1.4'
I I -0.4742 1.8119 'International Tables Vol C Tables 4.2.6.8 and 6.1.1.4'
Cl Cl 0.1484 0.1585 'International Tables Vol C Tables 4.2.6.8 and 6.1.1.4'

loop_
_geom_angle_atom_site_label_1
_geom_angle_atom_site_label_2
_geom_angle_atom_site_label_3
_geom_angle
_geom_angle_site_symmetry_1
_geom_angle_site_symmetry_3
_geom_angle_publ_flag
C28 C36 C35 121.5(14) . . ?
C28 C36 H36 119.2 . . ?
C35 C36 H36 119.2 . . ?
C32 C33 C34 123.6(13) . . ?
C32 C33 H33 118.2 . . ?
C34 C33 H33 118.2 . . ?
C28 C32 C33 116.5(14) . . ?
C28 C32 C27 123.2(15) . . ?
C33 C32 C27 120.3(13) . . ?
C35 C34 C33 117.0(15) . . ?
C35 C34 H34 121.5 . . ?
C33 C34 H34 121.5 . . ?
C34 C35 C36 118.9(16) . . ?
C34 C35 I1 120.7(13) . . ?
C36 C35 I1 120.4(11) . . ?
C31 C37 C29 123.0(12) . . ?
C31 C37 H37 118.5 . . ?
C29 C37 H37 118.5 . . ?
Cl1 C39 Cl2 112.0(10) . . ?
Cl1 C39 H39A 109.2 . . ?
Cl2 C39 H39A 109.2 . . ?
Cl1 C39 H39B 109.2 . . ?
Cl2 C39 H39B 109.2 . . ?
H39A C39 H39B 107.9 . . ?
O5 C41 H41A 109.5 . . ?
O5 C41 H41B 109.5 . . ?
H41A C41 H41B 109.5 . . ?
O5 C41 H41C 109.5 . . ?
H41A C41 H41C 109.5 . . ?
H41B C41 H41C 109.5 . . ?
C15 O2 C40 117.7(10) . . ?
C36 C28 C32 122.4(16) . . ?
C36 C28 H28 118.8 . . ?
C32 C28 H28 118.8 . . ?
C27 O3 C12 120.1(10) . . ?
C10 C12 O3 120.7(10) . . ?
C10 C12 C13 117.0(10) . . ?
O3 C12 C13 121.1(10) . . ?
C19 C18 C20 115.3(14) . . ?
C19 C18 C17 115.8(12) . . ?
C20 C18 C17 128.8(13) . . ?
C2 C1 C5 116.7(14) . . ?
C2 C1 H1 121.6 . . ?
C5 C1 H1 121.6 . . ?
C12 C10 C9 119.2(10) . . ?
C12 C10 C7 124.8(11) . . ?
C9 C10 C7 116.0(10) . . ?
C15 C14 C13 118.1(12) . . ?
C15 C14 H14 121.0 . . ?
C13 C14 H14 121.0 . . ?
O2 C40 O5 107.2(10) . . ?
O2 C40 H40A 110.3 . . ?
O5 C40 H40A 110.3 . . ?
O2 C40 H40B 110.3 . . ?
O5 C40 H40B 110.3 . . ?
H40A C40 H40B 108.5 . . ?
C5 C6 C4 122.3(11) . . ?
C5 C6 C8 112.7(11) . . ?
C4 C6 C8 125.0(12) . . ?
C6 C5 C1 121.2(12) . . ?
C6 C5 C7 115.6(11) . . ?
C1 C5 C7 122.8(13) . . ?
C24 C8 C6 102.2(10) . . ?
C24 C8 C9 104.3(9) . . ?
C6 C8 C9 108.0(9) . . ?
C24 C8 C17 113.1(10) . . ?
C6 C8 C17 111.9(10) . . ?
C9 C8 C17 116.2(9) . . ?
C18 C17 C8 123.5(10) . . ?
C18 C17 H17A 106.5 . . ?
C8 C17 H17A 106.5 . . ?
C18 C17 H17B 106.5 . . ?
C8 C17 H17B 106.5 . . ?
H17A C17 H17B 106.5 . . ?
C14 C15 O2 121.2(12) . . ?
C14 C15 C9 121.5(13) . . ?
O2 C15 C9 117.2(11) . . ?
C41 O5 C40 115.1(13) . . ?
O4 C27 O3 122.8(14) . . ?
O4 C27 C32 122.2(15) . . ?
O3 C27 C32 115.0(12) . . ?
C37 C31 C30 119.8(13) . . ?
C37 C31 H31 120.1 . . ?
C30 C31 H31 120.1 . . ?
C30 C25 C24 119.5(11) . . ?
C30 C25 C7 126.5(11) . . ?
C24 C25 C7 114.0(11) . . ?
C24 C29 C37 114.3(14) . . ?
C24 C29 H29 122.9 . . ?
C37 C29 H29 122.9 . . ?
C6 C4 C3 115.2(14) . . ?
C6 C4 H4 122.4 . . ?
C3 C4 H4 122.4 . . ?
F5 C19 C18 122.4(15) . . ?
F5 C19 C23 112.6(15) . . ?
C18 C19 C23 125.0(15) . . ?
C1 C2 C3 122.3(13) . . ?
C1 C2 H2 118.9 . . ?
C3 C2 H2 118.9 . . ?
C20 C21 F2 121.1(15) . . ?
C20 C21 C22 122.3(15) . . ?
F2 C21 C22 116.6(14) . . ?
C10 C7 C25 104.8(11) . . ?
C10 C7 C5 106.1(11) . . ?
C25 C7 C5 104.7(10) . . ?
C10 C7 H7 113.5 . . ?
C25 C7 H7 113.5 . . ?
C5 C7 H7 113.5 . . ?
C15 C9 C10 119.9(10) . . ?
C15 C9 C8 129.6(10) . . ?
C10 C9 C8 110.1(9) . . ?
C25 C30 C31 120.7(13) . . ?
C25 C30 H30 119.6 . . ?
C31 C30 H30 119.6 . . ?
C21 C20 F1 117.7(13) . . ?
C21 C20 C18 123.0(15) . . ?
F1 C20 C18 119.3(13) . . ?
C12 C13 C14 123.5(11) . . ?
C12 C13 H13 118.2 . . ?
C14 C13 H13 118.2 . . ?
C29 C24 C25 122.6(13) . . ?
C29 C24 C8 124.1(14) . . ?
C25 C24 C8 113.3(10) . . ?
F4 C23 C22 122.3(16) . . ?
F4 C23 C19 123.1(17) . . ?
C22 C23 C19 114.6(14) . . ?
C2 C3 C4 122.0(14) . . ?
C2 C3 H3 119.0 . . ?
C4 C3 H3 119.0 . . ?
F3 C22 C23 115.8(17) . . ?
F3 C22 C21 124.2(19) . . ?
C23 C22 C21 119.8(13) . . ?

loop_
_geom_bond_atom_site_label_1
_geom_bond_atom_site_label_2
_geom_bond_distance
_geom_bond_site_symmetry_2
_geom_bond_publ_flag
O4 C27 1.222(16) . ?
C36 C28 1.31(2) . ?
C36 C35 1.38(3) . ?
C36 H36 0.9300 . ?
C33 C32 1.35(2) . ?
C33 C34 1.39(2) . ?
C33 H33 0.9300 . ?
C32 C28 1.344(19) . ?
C32 C27 1.44(2) . ?
C34 C35 1.35(2) . ?
C34 H34 0.9300 . ?
C35 I1 2.011(19) . ?
C37 C31 1.29(2) . ?
C37 C29 1.45(2) . ?
C37 H37 0.9300 . ?
Cl2 C39 1.688(19) . ?
Cl1 C39 1.68(2) . ?
C39 H39A 0.9700 . ?
C39 H39B 0.9700 . ?
C41 O5 1.380(19) . ?
C41 H41A 0.9600 . ?
C41 H41B 0.9600 . ?
C41 H41C 0.9600 . ?
O2 C15 1.366(17) . ?
O2 C40 1.357(15) . ?
F1 C20 1.325(17) . ?
C28 H28 0.9300 . ?
O3 C27 1.280(18) . ?
O3 C12 1.345(14) . ?
F5 C19 1.292(16) . ?
C12 C10 1.344(15) . ?
C12 C13 1.385(18) . ?
C18 C19 1.31(2) . ?
C18 C20 1.365(18) . ?
C18 C17 1.489(19) . ?
C1 C2 1.324(19) . ?
C1 C5 1.394(17) . ?
C1 H1 0.9300 . ?
C10 C9 1.410(16) . ?
C10 C7 1.434(18) . ?
C14 C15 1.319(17) . ?
C14 C13 1.35(2) . ?
C14 H14 0.9300 . ?
C40 O5 1.385(17) . ?
C40 H40A 0.9700 . ?
C40 H40B 0.9700 . ?
C6 C5 1.331(19) . ?
C6 C4 1.368(18) . ?
C6 C8 1.512(16) . ?
C5 C7 1.492(19) . ?
F3 C22 1.320(17) . ?
C8 C24 1.515(19) . ?
C8 C9 1.516(16) . ?
C8 C17 1.531(18) . ?
C17 H17A 0.9700 . ?
C17 H17B 0.9700 . ?
C15 C9 1.351(17) . ?
C31 C30 1.372(18) . ?
C31 H31 0.9300 . ?
F4 C23 1.244(17) . ?
C25 C30 1.336(18) . ?
C25 C24 1.367(19) . ?
C25 C7 1.466(17) . ?
C29 C24 1.357(18) . ?
C29 H29 0.9300 . ?
C4 C3 1.39(2) . ?
C4 H4 0.9300 . ?
C19 C23 1.46(3) . ?
F2 C21 1.338(16) . ?
C2 C3 1.34(2) . ?
C2 H2 0.9300 . ?
C21 C20 1.302(19) . ?
C21 C22 1.36(2) . ?
C7 H7 0.9800 . ?
C30 H30 0.9300 . ?
C13 H13 0.9300 . ?
C23 C22 1.35(2) . ?
C3 H3 0.9300 . ?
